data_4075335
loop_
_publ_author_name
'Baisch, Ulrich'
'Pagano, Sandro'
'Zeuner, Martin'
'Schmedt auf der G\"unne, J\"orn'
'Oeckler, Oliver'
'Schnick, Wolfgang'

_publ_contact_author
;
        Prof. Wolfgang Schnick
        Department Chemie und Biochemie
        Ludwig-Maximilians-Universit\"at Mueunchen
        Butenandtstrasse 5 - 13 (D)
        D 81377 Mueunchen
        Germany
;
_publ_section_title
;
 Synthesis, Structure, and Dynamics of
 Tris(\h5-cyclopentadienyl)lanthanides and
 Bis(\h5-cyclopentadienyl)[bis(trimethylsilyl)amido]cerium(III)
;
_journal_issue 12
_journal_name_full Organometallics
_journal_page_first 3027
_journal_paper_doi 10.1021/om060226w
_journal_volume 25
_journal_year 2006
_chemical_formula_moiety 'C15 H15 Ce1'
_chemical_formula_sum 'C15 H15 Ce'
_chemical_formula_weight 335.39
_chemical_melting_point ?
_chemical_name_common Ceriumocene
_chemical_name_systematic tris-cyclopentadienyl-cerium(III)
_space_group_IT_number 14
_symmetry_cell_setting monoclinic
_symmetry_space_group_name_Hall '-P 2ybc'
_symmetry_space_group_name_H-M 'P 1 21/c 1'
_atom_sites_solution_hydrogens geom
_atom_sites_solution_primary direct
_atom_sites_solution_secondary difmap
_audit_creation_method SHELXL-97
_cell_angle_alpha 90.00
_cell_angle_beta 93.04(3)
_cell_angle_gamma 90.00
_cell_formula_units_Z 8
_cell_length_a 15.121(3)
_cell_length_b 9.6696(19)
_cell_length_c 16.593(3)
_cell_measurement_reflns_used 5689
_cell_measurement_temperature 293(2)
_cell_measurement_theta_max 25.3
_cell_measurement_theta_min 2.7
_cell_volume 2422.7(8)
_computing_cell_refinement 'STOE IPDS'
_computing_data_collection 'STOE IPDS'
_computing_data_reduction 'STOE IPDS'
_computing_molecular_graphics ORTEP
_computing_publication_material 'SHELXL-97(Sheldrick, 1997)'
_computing_structure_refinement 'SHELXL-97 (Sheldrick, 1997)'
_computing_structure_solution 'SHELXS-97 (Sheldrick, 1990)'
_diffrn_ambient_temperature 100(2)
_diffrn_measured_fraction_theta_full 0.662
_diffrn_measured_fraction_theta_max 0.657
_diffrn_measurement_device_type 'STOE IPDS'
_diffrn_measurement_method 'STOE IPDS'
_diffrn_radiation_collimation '0.5 mm collimator'
_diffrn_radiation_monochromator graphite
_diffrn_radiation_source 'fine-focus sealed tube'
_diffrn_radiation_type MoK\a
_diffrn_radiation_wavelength 0.71073
_diffrn_reflns_av_R_equivalents 0.1075
_diffrn_reflns_av_sigmaI/netI 0.0907
_diffrn_reflns_limit_h_max 18
_diffrn_reflns_limit_h_min -18
_diffrn_reflns_limit_k_max 11
_diffrn_reflns_limit_k_min -10
_diffrn_reflns_limit_l_max 20
_diffrn_reflns_limit_l_min -20
_diffrn_reflns_number 9921
_diffrn_reflns_theta_full 25.00
_diffrn_reflns_theta_max 26.37
_diffrn_reflns_theta_min 2.76
_diffrn_source_current 40_mA
_diffrn_source_power 2.00_kW
_diffrn_source_voltage 50_kV
_diffrn_standards_decay_% none
_diffrn_standards_interval_count none
_diffrn_standards_interval_time none
_diffrn_standards_number none
_exptl_absorpt_coefficient_mu 3.727
_exptl_absorpt_correction_T_max 0.59284
_exptl_absorpt_correction_T_min 0.41817
_exptl_absorpt_correction_type numerical
_exptl_absorpt_process_details 'X-Prep Correction'
_exptl_crystal_colour yellow
_exptl_crystal_density_diffrn 1.840
_exptl_crystal_density_meas ?
_exptl_crystal_density_method 'not measured'
_exptl_crystal_description block
_exptl_crystal_F_000 1304
_exptl_crystal_size_max 0.172
_exptl_crystal_size_mid 0.098
_exptl_crystal_size_min 0.089
_refine_diff_density_max 1.432
_refine_diff_density_min -1.328
_refine_diff_density_rms 0.197
_refine_ls_extinction_coef none
_refine_ls_extinction_method none
_refine_ls_goodness_of_fit_ref 1.064
_refine_ls_hydrogen_treatment constr
_refine_ls_matrix_type full
_refine_ls_number_parameters 319
_refine_ls_number_reflns 3249
_refine_ls_number_restraints 0
_refine_ls_restrained_S_all 1.064
_refine_ls_R_factor_all 0.1155
_refine_ls_R_factor_gt 0.0740
_refine_ls_shift/su_max 0.000
_refine_ls_shift/su_mean 0.000
_refine_ls_structure_factor_coef Fsqd
_refine_ls_weighting_details 'calc w=1/[\s^2^(Fo^2^)+(0.1023P)^2^+17.7046P] where P=(Fo^2^+2Fc^2^)/3'
_refine_ls_weighting_scheme calc
_refine_ls_wR_factor_gt 0.1871
_refine_ls_wR_factor_ref 0.2077
_reflns_number_gt 1964
_reflns_number_total 3249
_reflns_threshold_expression >2sigma(I)
_cod_data_source_file om060226wsi20060311_015918.cif
_cod_data_source_block
;
;
_cod_depositor_comments
;
The following automatic conversions were performed:

'_chemical_melting_point' value 'none' was changed to '?' - the value
is undefined or not given.

Automatic conversion script
Id: cif_fix_values 1715 2011-07-08 13:25:40Z adriana 

The following automatic conversions were performed:

'_exptl_crystal_density_meas' value 'none' was changed to '?' - the
value is perceived as not measured.

Automatic conversion script
Id: cif_fix_values 3008 2015-01-20 13:52:24Z robertas 
;
_cod_original_sg_symbol_Hall -P2ybc
_cod_original_sg_symbol_H-M P21/c
_cod_original_formula_sum 'C15 H15 Ce1'
_cod_database_code 4075335
_kl_diffrn_detector_area_plate_dist 50.0_mm
_kl_diffrn_detector_area_phi_incr 0.9
_kl_diffrn_detector_area_expos_time 10.0_min
_kl_diffrn_detector_area_profile_min 9
_kl_diffrn_detector_area_profile_max 11
_kl_diffrn_detector_area_phi_start 0.0
_kl_diffrn_detector_area_phi_end 180.0
_kl_diffrn_detector_area_eff_mos_spread 0.009

loop_
_symmetry_equiv_pos_as_xyz
'x, y, z'
'-x, y+1/2, -z+1/2'
'-x, -y, -z'
'x, -y-1/2, z-1/2'

loop_
_atom_site_label
_atom_site_type_symbol
_atom_site_fract_x
_atom_site_fract_y
_atom_site_fract_z
_atom_site_U_iso_or_equiv
_atom_site_adp_type
_atom_site_occupancy
_atom_site_symmetry_multiplicity
_atom_site_calc_flag
_atom_site_refinement_flags
Ce1 Ce 0.66357(5) 0.74032(9) 0.18483(4) 0.0189(3) Uani 1 1 d .
Ce2 Ce 0.83513(5) 1.24289(9) 0.08677(4) 0.0184(3) Uani 1 1 d .
C11 C 0.4803(10) 0.6850(18) 0.1840(10) 0.026(3) Uani 1 1 d .
H11 H 0.448(4) 0.591(12) 0.248(8) 0.031 Uiso 1 1 calc R
C12 C 0.7521(10) 1.0048(16) 0.1467(11) 0.026(4) Uani 1 1 d .
H12 H 0.788(10) 0.950(14) 0.168(6) 0.031 Uiso 1 1 calc R
C13 C 0.6126(12) 0.743(2) 0.3452(10) 0.036(4) Uani 1 1 d .
H13 H 0.516(15) 0.741(2) 0.3553(19) 0.044 Uiso 1 1 calc R
C14 C 0.9667(11) 1.0985(18) 0.1722(9) 0.025(3) Uani 1 1 d .
H14 H 0.9657(11) 1.01(2) 0.161(3) 0.030 Uiso 1 1 calc R
C15 C 0.9367(11) 1.3052(18) 0.2271(10) 0.028(4) Uani 1 1 d .
H15 H 0.908(6) 1.384(16) 0.262(7) 0.034 Uiso 1 1 calc R
C16 C 0.7891(11) 1.3225(17) -0.0729(9) 0.027(3) Uani 1 1 d .
H16 H 0.721(13) 1.357(7) -0.087(3) 0.032 Uiso 1 1 calc R
C17 C 0.9953(12) 1.323(2) 0.1641(11) 0.032(4) Uani 1 1 d .
H17 H 1.018(6) 1.40(2) 0.150(4) 0.039 Uiso 1 1 calc R
C18 C 0.8617(11) 1.406(2) -0.0477(10) 0.030(4) Uani 1 1 d .
H18 H 0.8596(12) 1.52(2) -0.036(3) 0.036 Uiso 1 1 calc R
C19 C 0.7241(11) 1.0076(16) 0.0636(10) 0.022(3) Uani 1 1 d .
H19 H 0.742(4) 0.946(14) 0.024(9) 0.027 Uiso 1 1 calc R
C20 C 0.6652(11) 0.8618(18) 0.3378(10) 0.027(4) Uani 1 1 d .
H20 H 0.644(5) 0.96(2) 0.3376(10) 0.033 Uiso 1 1 calc R
C21 C 0.8217(12) 1.1845(19) -0.0769(10) 0.032(4) Uani 1 1 d .
H21 H 0.780(8) 1.088(18) -0.092(3) 0.038 Uiso 1 1 calc R
C22 C 0.7056(11) 0.5225(16) 0.0824(9) 0.024(3) Uani 1 1 d .
H22 H 0.654(11) 0.468(11) 0.064(4) 0.029 Uiso 1 1 calc R
C23 C 0.7560(12) 0.6777(17) 0.3320(9) 0.026(3) Uani 1 1 d .
H23 H 0.818(11) 0.613(12) 0.3267(13) 0.031 Uiso 1 1 calc R
C24 C 0.8144(13) 0.6876(18) 0.0887(9) 0.032(4) Uani 1 1 d .
H24 H 0.853(8) 0.777(18) 0.074(3) 0.039 Uiso 1 1 calc R
C25 C 0.7073(11) 1.1121(16) 0.1857(9) 0.027(3) Uani 1 1 d .
H25 H 0.7119(15) 1.131(5) 0.240(12) 0.032 Uiso 1 1 calc R
C26 C 0.9363(12) 1.3230(19) -0.0412(9) 0.031(4) Uani 1 1 d .
H26 H 0.977(14) 1.345(8) -0.031(4) 0.037 Uiso 1 1 calc R
C27 C 0.5161(12) 0.879(2) 0.1124(12) 0.032(4) Uani 1 1 d .
H27 H 0.524(2) 0.98(2) 0.097(4) 0.039 Uiso 1 1 calc R
C28 C 0.7527(12) 0.8201(17) 0.3308(9) 0.026(3) Uani 1 1 d .
H28 H 0.796(12) 0.873(14) 0.3265(14) 0.032 Uiso 1 1 calc R
C29 C 0.7391(11) 0.6384(16) 0.0438(11) 0.027(3) Uani 1 1 d .
H29 H 0.714(5) 0.680(8) -0.007(10) 0.033 Uiso 1 1 calc R
C30 C 0.9235(11) 1.1614(17) 0.2345(10) 0.026(3) Uani 1 1 d .
H30 H 0.880(7) 1.101(9) 0.288(8) 0.032 Uiso 1 1 calc R
C31 C 0.4889(11) 0.831(2) 0.1879(11) 0.029(4) Uani 1 1 d .
H31 H 0.478(3) 0.889(13) 0.234(10) 0.035 Uiso 1 1 calc R
C32 C 0.7613(11) 0.4979(17) 0.1535(11) 0.022(3) Uani 1 1 d .
H32 H 0.7555(19) 0.438(16) 0.186(9) 0.027 Uiso 1 1 calc R
C33 C 1.0124(10) 1.1995(18) 0.1286(10) 0.028(4) Uani 1 1 d .
H33 H 1.062(7) 1.178(4) 0.066(9) 0.033 Uiso 1 1 calc R
C34 C 0.5091(13) 0.646(2) 0.1069(12) 0.036(4) Uani 1 1 d .
H34 H 0.5134(17) 0.55(2) 0.087(5) 0.043 Uiso 1 1 calc R
C35 C 1.1695(12) 1.3972(17) -0.1554(9) 0.027(4) Uani 1 1 d .
H35 H 1.137(11) 1.391(3) -0.183(9) 0.033 Uiso 1 1 calc R
C36 C 0.9129(13) 1.1882(18) -0.0586(9) 0.032(4) Uani 1 1 d .
H36 H 0.948(10) 1.119(19) -0.0582(9) 0.038 Uiso 1 1 calc R
C37 C 0.5304(10) 0.767(3) 0.0638(12) 0.046(5) Uani 1 1 d .
H37 H 0.547(6) 0.770(3) 0.020(15) 0.055 Uiso 1 1 calc R
C38 C 0.6700(13) 0.6251(19) 0.3410(10) 0.031(4) Uani 1 1 d .
H38 H 0.652(4) 0.53(2) 0.3440(12) 0.038 Uiso 1 1 calc R
C39 C 0.6545(11) 1.1848(18) 0.1279(9) 0.027(3) Uani 1 1 d .
H39 H 0.623(8) 1.254(18) 0.137(3) 0.032 Uiso 1 1 calc R
C40 C 0.6635(11) 1.1229(16) 0.0516(10) 0.027(3) Uani 1 1 d .
H40 H 0.630(6) 1.157(6) -0.008(10) 0.032 Uiso 1 1 calc R

loop_
_atom_site_aniso_label
_atom_site_aniso_U_11
_atom_site_aniso_U_22
_atom_site_aniso_U_33
_atom_site_aniso_U_23
_atom_site_aniso_U_13
_atom_site_aniso_U_12
Ce1 0.0191(4) 0.0162(5) 0.0213(4) -0.0007(3) 0.0007(3) 0.0009(3)
Ce2 0.0203(4) 0.0149(5) 0.0201(4) 0.0008(3) 0.0008(3) 0.0016(3)
C11 0.015(7) 0.024(10) 0.038(9) -0.001(6) -0.002(6) 0.000(6)
C12 0.021(8) 0.015(9) 0.042(10) 0.010(7) -0.004(7) 0.001(6)
C13 0.035(8) 0.038(12) 0.034(8) 0.012(8) -0.015(7) 0.005(7)
C14 0.032(8) 0.017(9) 0.025(7) 0.005(6) 0.000(6) 0.012(6)
C15 0.030(8) 0.027(10) 0.026(8) 0.002(6) -0.015(6) 0.001(6)
C16 0.030(8) 0.020(9) 0.030(8) 0.015(6) -0.008(7) 0.005(6)
C17 0.030(8) 0.029(11) 0.037(9) 0.014(7) -0.008(7) -0.012(7)
C18 0.028(8) 0.031(11) 0.033(8) 0.000(6) 0.009(7) -0.003(7)
C19 0.028(8) 0.008(8) 0.031(8) 0.000(5) 0.010(7) -0.009(6)
C20 0.027(8) 0.025(10) 0.028(8) -0.002(6) -0.015(6) 0.005(6)
C21 0.045(10) 0.024(10) 0.027(8) -0.022(6) 0.004(7) -0.006(7)
C22 0.032(8) 0.015(9) 0.025(8) -0.012(6) 0.009(6) -0.002(6)
C23 0.040(9) 0.022(9) 0.018(7) 0.000(5) 0.009(7) -0.008(6)
C24 0.056(11) 0.019(10) 0.023(8) 0.009(6) 0.018(7) 0.005(7)
C25 0.040(9) 0.014(8) 0.026(8) -0.008(6) 0.004(7) 0.000(6)
C26 0.034(9) 0.037(11) 0.023(8) -0.002(6) 0.013(7) -0.003(7)
C27 0.029(9) 0.023(10) 0.045(11) 0.017(7) 0.010(8) 0.001(6)
C28 0.040(9) 0.022(9) 0.016(7) 0.005(5) 0.003(7) 0.001(7)
C29 0.027(8) 0.013(9) 0.042(9) -0.008(6) 0.011(7) 0.002(6)
C30 0.030(8) 0.017(9) 0.033(8) 0.003(6) 0.008(7) 0.005(6)
C31 0.019(8) 0.030(11) 0.038(10) 0.009(7) 0.001(7) 0.003(6)
C32 0.025(8) 0.013(9) 0.031(8) -0.006(6) 0.017(7) 0.003(6)
C33 0.018(7) 0.032(11) 0.031(8) 0.020(7) -0.007(6) 0.012(6)
C34 0.030(9) 0.045(13) 0.032(10) -0.008(8) -0.008(8) -0.003(8)
C35 0.037(9) 0.022(10) 0.023(7) 0.010(6) 0.008(6) 0.003(6)
C36 0.058(11) 0.023(10) 0.017(7) -0.006(6) 0.021(7) 0.006(8)
C37 0.011(6) 0.084(18) 0.043(9) -0.006(10) -0.004(6) 0.009(8)
C38 0.049(11) 0.020(10) 0.025(8) 0.002(6) 0.002(7) -0.010(7)
C39 0.032(8) 0.023(9) 0.026(8) 0.000(6) 0.004(6) 0.001(6)
C40 0.029(8) 0.010(8) 0.040(9) 0.018(6) -0.002(7) -0.007(6)

loop_
_atom_type_symbol
_atom_type_description
_atom_type_scat_dispersion_real
_atom_type_scat_dispersion_imag
_atom_type_scat_source
C C 0.0033 0.0016 'International Tables Vol C Tables 4.2.6.8 and 6.1.1.4'
H H 0.0000 0.0000 'International Tables Vol C Tables 4.2.6.8 and 6.1.1.4'
Ce Ce -0.2486 2.6331 'International Tables Vol C Tables 4.2.6.8 and 6.1.1.4'

loop_
_geom_angle_atom_site_label_1
_geom_angle_atom_site_label_2
_geom_angle_atom_site_label_3
_geom_angle
_geom_angle_site_symmetry_1
_geom_angle_site_symmetry_3
C34 Ce1 C37 29.7(6) . .
C34 Ce1 C31 48.3(6) . .
C37 Ce1 C31 48.1(6) . .
C34 Ce1 C20 122.0(6) . .
C37 Ce1 C20 126.0(5) . .
C31 Ce1 C20 79.3(5) . .
C34 Ce1 C22 71.4(6) . .
C37 Ce1 C22 79.1(6) . .
C31 Ce1 C22 119.6(5) . .
C20 Ce1 C22 151.1(5) . .
C34 Ce1 C13 100.3(6) . .
C37 Ce1 C13 117.3(5) . .
C31 Ce1 C13 70.8(5) . .
C20 Ce1 C13 29.0(5) . .
C22 Ce1 C13 131.7(5) . .
C34 Ce1 C27 47.6(6) . .
C37 Ce1 C27 28.3(6) . .
C31 Ce1 C27 29.3(5) . .
C20 Ce1 C27 99.0(5) . .
C22 Ce1 C27 107.4(6) . .
C13 Ce1 C27 98.5(5) . .
C34 Ce1 C23 134.7(6) . .
C37 Ce1 C23 162.6(5) . .
C31 Ce1 C23 118.7(5) . .
C20 Ce1 C23 47.3(5) . .
C22 Ce1 C23 104.3(5) . .
C13 Ce1 C23 47.9(5) . .
C27 Ce1 C23 144.9(5) . .
C34 Ce1 C28 147.8(6) . .
C37 Ce1 C28 153.0(6) . .
C31 Ce1 C28 108.0(5) . .
C20 Ce1 C28 28.7(5) . .
C22 Ce1 C28 127.9(5) . .
C13 Ce1 C28 47.6(5) . .
C27 Ce1 C28 124.7(6) . .
C23 Ce1 C28 28.3(5) . .
C34 Ce1 C38 106.7(6) . .
C37 Ce1 C38 133.7(6) . .
C31 Ce1 C38 95.4(6) . .
C20 Ce1 C38 48.2(5) . .
C22 Ce1 C38 105.2(5) . .
C13 Ce1 C38 29.7(5) . .
C27 Ce1 C38 124.6(6) . .
C23 Ce1 C38 29.0(5) . .
C28 Ce1 C38 47.6(5) . .
C34 Ce1 C11 29.5(6) . .
C37 Ce1 C11 48.8(6) . .
C31 Ce1 C11 29.4(5) . .
C20 Ce1 C11 92.6(5) . .
C22 Ce1 C11 96.2(5) . .
C13 Ce1 C11 71.8(5) . .
C27 Ce1 C11 48.1(5) . .
C23 Ce1 C11 114.0(5) . .
C28 Ce1 C11 118.8(5) . .
C38 Ce1 C11 85.2(5) . .
C34 Ce1 C32 94.4(6) . .
C37 Ce1 C32 108.0(6) . .
C31 Ce1 C32 140.2(5) . .
C20 Ce1 C32 122.3(5) . .
C22 Ce1 C32 29.4(5) . .
C13 Ce1 C32 110.8(5) . .
C27 Ce1 C32 136.4(6) . .
C23 Ce1 C32 75.0(5) . .
C28 Ce1 C32 98.9(5) . .
C38 Ce1 C32 81.3(6) . .
C11 Ce1 C32 111.3(5) . .
C14 Ce2 C33 29.7(5) . .
C14 Ce2 C21 114.4(5) . .
C33 Ce2 C21 103.6(5) . .
C14 Ce2 C18 124.6(5) . .
C33 Ce2 C18 96.2(5) . .
C21 Ce2 C18 48.3(5) . .
C14 Ce2 C15 47.9(5) . .
C33 Ce2 C15 48.6(5) . .
C21 Ce2 C15 150.6(6) . .
C18 Ce2 C15 116.8(5) . .
C14 Ce2 C36 91.3(5) . .
C33 Ce2 C36 75.0(6) . .
C21 Ce2 C36 29.1(6) . .
C18 Ce2 C36 47.7(5) . .
C15 Ce2 C36 121.6(6) . .
C14 Ce2 C17 47.2(6) . .
C33 Ce2 C17 28.4(6) . .
C21 Ce2 C17 121.6(6) . .
C18 Ce2 C17 93.0(5) . .
C15 Ce2 C17 29.4(6) . .
C36 Ce2 C17 93.2(6) . .
C14 Ce2 C26 97.0(5) . .
C33 Ce2 C26 70.7(5) . .
C21 Ce2 C26 47.6(5) . .
C18 Ce2 C26 28.7(5) . .
C15 Ce2 C26 106.0(5) . .
C36 Ce2 C26 28.6(5) . .
C17 Ce2 C26 77.0(5) . .
C14 Ce2 C16 139.3(5) . .
C33 Ce2 C16 117.8(5) . .
C21 Ce2 C16 29.6(5) . .
C18 Ce2 C16 29.2(5) . .
C15 Ce2 C16 145.7(5) . .
C36 Ce2 C16 48.1(5) . .
C17 Ce2 C16 121.5(5) . .
C26 Ce2 C16 47.6(5) . .
C14 Ce2 C12 74.3(5) . .
C33 Ce2 C12 103.3(5) . .
C21 Ce2 C12 99.6(5) . .
C18 Ce2 C12 146.1(5) . .
C15 Ce2 C12 96.8(5) . .
C36 Ce2 C12 111.4(5) . .
C17 Ce2 C12 117.1(5) . .
C26 Ce2 C12 139.9(5) . .
C16 Ce2 C12 117.5(5) . .
C14 Ce2 C30 28.7(5) . .
C33 Ce2 C30 48.4(5) . .
C21 Ce2 C30 142.7(5) . .
C18 Ce2 C30 140.3(5) . .
C15 Ce2 C30 29.0(5) . .
C36 Ce2 C30 119.5(5) . .
C17 Ce2 C30 47.4(5) . .
C26 Ce2 C30 118.8(5) . .
C16 Ce2 C30 166.2(5) . .
C12 Ce2 C30 70.6(5) . .
C14 Ce2 C19 94.0(5) . .
C33 Ce2 C19 118.1(5) . .
C21 Ce2 C19 72.1(5) . .
C18 Ce2 C19 117.1(5) . .
C15 Ce2 C19 125.6(5) . .
C36 Ce2 C19 90.3(5) . .
C17 Ce2 C19 141.0(5) . .
C26 Ce2 C19 117.6(5) . .
C16 Ce2 C19 88.7(5) . .
C12 Ce2 C19 29.0(5) . .
C30 Ce2 C19 98.2(5) . .
C31 C11 C34 105.8(16) . .
C31 C11 Ce1 74.0(9) . .
C34 C11 Ce1 73.0(10) . .
C31 C11 H11 127.1 . .
C34 C11 H11 127.1 . .
Ce1 C11 H11 118.1 . .
C25 C12 C19 107.7(14) . .
C25 C12 Ce2 78.2(9) . .
C19 C12 Ce2 76.0(9) . .
C25 C12 Ce1 107.5(11) . .
C19 C12 Ce1 96.2(10) . .
Ce2 C12 Ce1 171.6(7) . .
C25 C12 H12 126.1 . .
C19 C12 H12 126.1 . .
Ce2 C12 H12 112.2 . .
Ce1 C12 H12 69.7 . .
C20 C13 C38 107.3(16) . .
C20 C13 Ce1 75.0(10) . .
C38 C13 Ce1 75.5(10) . .
C20 C13 H13 126.4 . .
C38 C13 H13 126.4 . .
Ce1 C13 H13 115.4 . .
C30 C14 C33 109.8(15) . .
C30 C14 Ce2 78.9(10) . .
C33 C14 Ce2 75.3(8) . .
C30 C14 H14 125.1 . .
C33 C14 H14 125.1 . .
Ce2 C14 H14 112.8 . .
C30 C15 C17 106.4(16) . .
C30 C15 Ce2 77.6(10) . .
C17 C15 Ce2 75.5(9) . .
C30 C15 H15 126.8 . .
C17 C15 H15 126.8 . .
Ce2 C15 H15 112.8 . .
C18 C16 C21 106.5(15) . .
C18 C16 Ce2 74.1(9) . .
C21 C16 Ce2 73.6(9) . .
C18 C16 H16 126.8 . .
C21 C16 H16 126.8 . .
Ce2 C16 H16 117.6 . .
C33 C17 C15 110.6(15) . .
C33 C17 Ce2 74.8(9) . .
C15 C17 Ce2 75.1(9) . .
C33 C17 H17 124.7 . .
C15 C17 H17 124.7 . .
Ce2 C17 H17 117.1 . .
C26 C18 C16 108.1(16) . .
C26 C18 Ce2 76.2(10) . .
C16 C18 Ce2 76.7(9) . .
C26 C18 H18 125.9 . .
C16 C18 H18 125.9 . .
Ce2 C18 H18 113.6 . .
C12 C19 C40 107.6(15) . .
C12 C19 Ce2 74.9(9) . .
C40 C19 Ce2 76.5(8) . .
C12 C19 H19 126.2 . .
C40 C19 H19 126.2 . .
Ce2 C19 H19 114.6 . .
C28 C20 C13 108.5(15) . .
C28 C20 Ce1 76.4(10) . .
C13 C20 Ce1 76.0(10) . .
C28 C20 H20 125.8 . .
C13 C20 H20 125.8 . .
Ce1 C20 H20 114.0 . .
C36 C21 C16 107.8(15) . .
C36 C21 Ce2 76.2(8) . .
C16 C21 Ce2 76.8(9) . .
C36 C21 H21 126.1 . .
C16 C21 H21 126.1 . .
Ce2 C21 H21 113.4 . .
C29 C22 C32 107.4(15) . .
C29 C22 Ce1 77.0(9) . .
C32 C22 Ce1 76.6(8) . .
C29 C22 H22 126.3 . .
C32 C22 H22 126.3 . .
Ce1 C22 H22 112.7 . .
C28 C23 C38 109.2(17) . .
C28 C23 Ce1 75.9(10) . .
C38 C23 Ce1 75.6(10) . .
C28 C23 H23 125.4 . .
C38 C23 H23 125.4 . .
Ce1 C23 H23 115.2 . .
C35 C24 C29 109.0(17) 3_775 .
C35 C24 Ce1 77.0(10) 3_775 .
C29 C24 Ce1 73.3(10) . .
C35 C24 H24 125.5 3_775 .
C29 C24 H24 125.5 . .
Ce1 C24 H24 116.1 . .
C39 C25 C12 108.8(14) . .
C39 C25 Ce2 76.4(10) . .
C12 C25 Ce2 73.1(9) . .
C39 C25 H25 125.6 . .
C12 C25 H25 125.6 . .
Ce2 C25 H25 116.8 . .
C36 C26 C18 109.5(17) . .
C36 C26 Ce2 75.6(9) . .
C18 C26 Ce2 75.1(9) . .
C36 C26 H26 125.3 . .
C18 C26 H26 125.3 . .
Ce2 C26 H26 116.0 . .
C37 C27 C31 109.3(18) . .
C37 C27 Ce1 74.5(10) . .
C31 C27 Ce1 74.3(10) . .
C37 C27 H27 125.4 . .
C31 C27 H27 125.4 . .
Ce1 C27 H27 117.8 . .
C23 C28 C20 108.8(16) . .
C23 C28 Ce1 75.8(10) . .
C20 C28 Ce1 74.8(9) . .
C23 C28 H28 125.6 . .
C20 C28 H28 125.6 . .
Ce1 C28 H28 115.8 . .
C22 C29 C24 109.2(16) . .
C22 C29 Ce1 74.3(9) . .
C24 C29 Ce1 78.2(9) . .
C22 C29 H29 125.4 . .
C24 C29 H29 125.4 . .
Ce1 C29 H29 114.2 . .
C14 C30 C15 106.9(15) . .
C14 C30 Ce2 72.4(9) . .
C15 C30 Ce2 73.3(10) . .
C14 C30 H30 126.5 . .
C15 C30 H30 126.5 . .
Ce2 C30 H30 119.7 . .
C27 C31 C11 108.2(17) . .
C27 C31 Ce1 76.5(10) . .
C11 C31 Ce1 76.7(9) . .
C27 C31 H31 125.9 . .
C11 C31 H31 125.9 . .
Ce1 C31 H31 113.3 . .
C22 C32 C35 107.1(16) . 3_775
C22 C32 Ce1 74.0(9) . .
C35 C32 Ce1 78.5(9) 3_775 .
C22 C32 Ce2 92.7(9) . 1_545
C35 C32 Ce2 107.8(10) 3_775 1_545
Ce1 C32 Ce2 166.6(8) . 1_545
C22 C32 H32 126.5 . .
C35 C32 H32 126.5 3_775 .
Ce1 C32 H32 113.6 . .
Ce2 C32 H32 72.7 1_545 .
C17 C33 C14 106.0(15) . .
C17 C33 Ce2 76.8(9) . .
C14 C33 Ce2 74.9(8) . .
C17 C33 H33 127.0 . .
C14 C33 H33 127.0 . .
Ce2 C33 H33 113.9 . .
C37 C34 C11 108.9(18) . .
C37 C34 Ce1 75.8(10) . .
C11 C34 Ce1 77.5(10) . .
C37 C34 H34 125.6 . .
C11 C34 H34 125.6 . .
Ce1 C34 H34 113.4 . .
C24 C35 C32 107.3(17) 3_775 3_775
C24 C35 Ce1 75.4(10) 3_775 3_775
C32 C35 Ce1 72.2(9) 3_775 3_775
C24 C35 H35 126.3 3_775 .
C32 C35 H35 126.3 3_775 .
Ce1 C35 H35 118.1 3_775 .
C26 C36 C21 108.1(16) . .
C26 C36 Ce2 75.8(9) . .
C21 C36 Ce2 74.7(9) . .
C26 C36 H36 126.0 . .
C21 C36 H36 126.0 . .
Ce2 C36 H36 115.7 . .
C27 C37 C34 107.7(17) . .
C27 C37 Ce1 77.2(10) . .
C34 C37 Ce1 74.5(10) . .
C27 C37 H37 126.1 . .
C34 C37 H37 126.1 . .
Ce1 C37 H37 114.4 . .
C23 C38 C13 106.3(15) . .
C23 C38 Ce1 75.4(9) . .
C13 C38 Ce1 74.8(10) . .
C23 C38 H38 126.9 . .
C13 C38 H38 126.9 . .
Ce1 C38 H38 115.4 . .
C25 C39 C40 108.8(15) . .
C25 C39 Ce2 75.5(10) . .
C40 C39 Ce2 74.7(9) . .
C25 C39 H39 125.6 . .
C40 C39 H39 125.6 . .
Ce2 C39 H39 116.2 . .
C39 C40 C19 107.0(14) . .
C39 C40 Ce2 77.0(9) . .
C19 C40 Ce2 74.1(9) . .
C39 C40 H40 126.5 . .
C19 C40 H40 126.5 . .
Ce2 C40 H40 114.8 . .

loop_
_geom_bond_atom_site_label_1
_geom_bond_atom_site_label_2
_geom_bond_distance
_geom_bond_site_symmetry_2
Ce1 C34 2.764(18) .
Ce1 C37 2.780(16) .
Ce1 C31 2.786(17) .
Ce1 C20 2.796(17) .
Ce1 C22 2.801(14) .
Ce1 C13 2.809(18) .
Ce1 C27 2.814(18) .
Ce1 C23 2.815(16) .
Ce1 C28 2.816(16) .
Ce1 C38 2.818(17) .
Ce1 C11 2.821(15) .
Ce1 C32 2.834(15) .
Ce2 C14 2.760(15) .
Ce2 C33 2.765(14) .
Ce2 C21 2.770(15) .
Ce2 C18 2.778(17) .
Ce2 C15 2.786(15) .
Ce2 C36 2.789(14) .
Ce2 C17 2.791(17) .
Ce2 C26 2.791(15) .
Ce2 C16 2.810(14) .
Ce2 C12 2.828(15) .
Ce2 C30 2.841(17) .
Ce2 C19 2.842(15) .
C11 C31 1.42(3) .
C11 C34 1.42(3) .
C11 H11 1.4982 .
C12 C25 1.42(2) .
C12 C19 1.42(2) .
C12 H12 0.8300 .
C13 C20 1.40(3) .
C13 C38 1.44(3) .
C13 H13 1.4846 .
C14 C30 1.39(2) .
C14 C33 1.42(2) .
C14 H14 0.9120 .
C15 C30 1.41(2) .
C15 C17 1.42(3) .
C15 H15 1.0586 .
C16 C18 1.41(2) .
C16 C21 1.43(2) .
C16 H16 1.1009 .
C17 C33 1.36(3) .
C17 H17 0.8994 .
C18 C26 1.38(3) .
C18 H18 1.0779 .
C19 C40 1.45(2) .
C19 H19 0.9435 .
C20 C28 1.39(2) .
C20 H20 0.9722 .
C21 C36 1.40(3) .
C21 H21 1.1450 .
C22 C29 1.40(2) .
C22 C32 1.43(2) .
C22 H22 0.9809 .
C23 C28 1.38(2) .
C23 C38 1.41(2) .
C23 H23 1.1266 .
C24 C35 1.39(2) 3_775
C24 C29 1.41(3) .
C24 H24 1.0861 .
C25 C39 1.40(2) .
C25 H25 0.9194 .
C26 C36 1.38(3) .
C26 H26 0.6679 .
C27 C37 1.37(3) .
C27 C31 1.41(3) .
C27 H27 1.0176 .
C28 H28 0.8391 .
C29 H29 0.9929 .
C30 H30 1.2693 .
C31 H31 0.9719 .
C32 C35 1.46(2) 3_775
C32 Ce2 2.946(15) 1_545
C32 H32 0.8048 .
C33 H33 1.3352 .
C34 C37 1.42(3) .
C34 H34 0.9812 .
C35 C24 1.39(2) 3_775
C35 C32 1.46(2) 3_775
C35 Ce1 2.917(17) 3_775
C35 H35 0.6570 .
C36 H36 0.8573 .
C37 H37 0.7903 .
C38 H38 1.0031 .
C39 C40 1.41(2) .
C39 H39 0.8427 .
C40 H40 1.1374 .
